data_7150499
loop_
_publ_author_name
'Coutouli-Argyropoulou, Evdoxia'
'Tsitabani, Maria'
'Petrantonakis, Georgios'
'Terzis, Aris'
'Raptopoulou, Catherine'

_publ_section_title
;
 Labeling of organic biomolecules with ethynylferrocene
;
_journal_issue 8
_journal_name_full 'Organic &amp;  Biomolecular Chemistry'
_journal_page_first 1382
_journal_paper_doi 10.1039/b300191a
_journal_volume 1
_journal_year 2003
_chemical_formula_sum 'C36 H36 Fe2 N2 O2'
_chemical_formula_weight 640.37
_chemical_name_systematic
;
?
;
_space_group_IT_number 14
_symmetry_cell_setting monoclinic
_symmetry_space_group_name_Hall '-P 2ybc'
_symmetry_space_group_name_H-M 'P 1 21/c 1'
_atom_sites_solution_hydrogens geom
_atom_sites_solution_primary direct
_atom_sites_solution_secondary difmap
_audit_creation_method SHELXL
_cell_angle_alpha 90.00
_cell_angle_beta 91.95(2)
_cell_angle_gamma 90.00
_cell_formula_units_Z 4
_cell_length_a 16.192(5)
_cell_length_b 10.689(4)
_cell_length_c 17.644(6)
_cell_measurement_reflns_used 25
_cell_measurement_temperature 298
_cell_measurement_theta_max 27
_cell_measurement_theta_min 11
_cell_volume 3052.0(18)
_computing_cell_refinement 'Program LEAST (UCLA Cryst.package C.E.Strouse 1994)'
_computing_data_collection 'Program COLLECT (UCLA Cryst.package C.E.Strouse 1994)'
_computing_data_reduction 'Program REDUCE (UCLA Cryst.package C.E.Strouse 1994)'
_computing_molecular_graphics ORTEP
_computing_structure_refinement 'SHELXL-93 (Sheldrick, 1993)'
_computing_structure_solution 'SHELXS-86 (Sheldrick, 1986)'
_diffrn_ambient_temperature 298
_diffrn_measurement_device 'P21 Nicolet upgraded by Crystal Logic'
_diffrn_measurement_method 'theta-2theta scans'
_diffrn_radiation_monochromator graphite
_diffrn_radiation_source 'fine-focus sealed tube'
_diffrn_radiation_type CuK\a
_diffrn_radiation_wavelength 1.54180
_diffrn_reflns_av_R_equivalents 0.0391
_diffrn_reflns_av_sigmaI/netI 0.0766
_diffrn_reflns_limit_h_max 16
_diffrn_reflns_limit_h_min -18
_diffrn_reflns_limit_k_max 0
_diffrn_reflns_limit_k_min -12
_diffrn_reflns_limit_l_max 19
_diffrn_reflns_limit_l_min 0
_diffrn_reflns_number 4701
_diffrn_reflns_theta_max 60.57
_diffrn_reflns_theta_min 4.96
_diffrn_standards_decay_% 2.7
_diffrn_standards_interval_count 97
_diffrn_standards_number 3
_exptl_absorpt_coefficient_mu 7.892
_exptl_absorpt_correction_T_max 1.00
_exptl_absorpt_correction_T_min 0.62
_exptl_absorpt_correction_type 'psi-scan empirical'
_exptl_crystal_colour yellow/orange
_exptl_crystal_density_diffrn 1.394
_exptl_crystal_density_meas 1.38
_exptl_crystal_density_method 'floating method'
_exptl_crystal_description parallelipiped
_exptl_crystal_F_000 1336
_exptl_crystal_size_max 0.60
_exptl_crystal_size_mid 0.20
_exptl_crystal_size_min 0.03
_refine_diff_density_max 0.556
_refine_diff_density_min -0.367
_refine_diff_density_rms 0.063
_refine_ls_extinction_method none
_refine_ls_goodness_of_fit_all 1.050
_refine_ls_goodness_of_fit_obs 1.126
_refine_ls_matrix_type full
_refine_ls_number_parameters 374
_refine_ls_number_reflns 4283
_refine_ls_number_restraints 0
_refine_ls_restrained_S_all 1.119
_refine_ls_restrained_S_obs 1.126
_refine_ls_R_factor_all 0.1223
_refine_ls_R_factor_obs 0.0590
_refine_ls_shift/esd_max 0.005
_refine_ls_shift/esd_mean 0.000
_refine_ls_structure_factor_coef Fsqd
_refine_ls_weighting_details 'w=1/[\s^2^(Fo^2^)+(0.0775P)^2^+2.1040P] where P=(Fo^2^+2Fc^2^)/3'
_refine_ls_weighting_scheme calc
_refine_ls_wR_factor_all 0.1955
_refine_ls_wR_factor_obs 0.1448
_reflns_number_observed 2594
_reflns_number_total 4538
_reflns_observed_criterion >2sigma(I)
_cod_data_source_file b300191a.txt
_cod_data_source_block argy1
_cod_depositor_comments
;
The following automatic conversions were performed:

'_refine_ls_weighting_scheme' value 'calc
w=1/[\s^2^(Fo^2^)+(0.0775P)^2^+2.1040P] where P=(Fo^2^+2Fc^2^)/3' was
changed to 'calc'. New tag '_refine_ls_weighting_details' was
created. The value of the new tag was set to
'w=1/[\s^2^(Fo^2^)+(0.0775P)^2^+2.1040P] where P=(Fo^2^+2Fc^2^)/3'.

Automatic conversion script
Id: cif_fix_values 3143 2015-03-26 13:38:13Z robertas 
;
_cod_original_cell_volume 3052(2)
_cod_original_sg_symbol_H-M P21/c
_cod_database_code 7150499

loop_
_symmetry_equiv_pos_as_xyz
'x, y, z'
'x, -y+1/2, z+1/2'
'-x, -y, -z'
'-x, y-1/2, -z-1/2'

loop_
_atom_site_aniso_label
_atom_site_aniso_U_11
_atom_site_aniso_U_22
_atom_site_aniso_U_33
_atom_site_aniso_U_23
_atom_site_aniso_U_13
_atom_site_aniso_U_12
Fe1 0.0526(6) 0.0631(7) 0.0978(9) 0.0080(6) 0.0071(5) 0.0119(5)
C1 0.056(4) 0.046(3) 0.098(5) 0.007(3) 0.008(3) 0.008(3)
C2 0.070(5) 0.076(5) 0.125(7) 0.033(5) 0.010(5) 0.017(4)
C3 0.080(6) 0.064(5) 0.229(13) 0.045(7) 0.018(8) 0.033(5)
C4 0.100(7) 0.051(5) 0.217(12) -0.031(7) 0.027(8) 0.012(5)
C5 0.080(5) 0.058(4) 0.129(7) -0.034(4) 0.021(5) -0.002(4)
C6 0.064(5) 0.070(5) 0.173(10) 0.014(6) 0.018(6) -0.005(4)
C7 0.086(6) 0.109(7) 0.143(9) -0.014(7) -0.008(6) -0.006(6)
C8 0.058(5) 0.154(10) 0.164(10) 0.018(9) -0.009(6) 0.005(6)
C9 0.076(6) 0.109(7) 0.154(9) 0.016(7) 0.045(6) 0.009(5)
C10 0.087(6) 0.118(8) 0.121(8) 0.044(7) 0.010(6) -0.005(6)
Fe2 0.0539(6) 0.0600(6) 0.0697(7) 0.0049(5) 0.0056(5) 0.0020(5)
C11 0.064(4) 0.056(4) 0.061(4) 0.002(3) 0.006(3) 0.002(3)
C12 0.059(4) 0.078(5) 0.074(5) -0.008(4) 0.014(3) -0.004(3)
C13 0.083(5) 0.079(5) 0.070(5) -0.003(4) 0.006(4) -0.009(4)
C14 0.087(5) 0.059(4) 0.080(5) 0.007(4) -0.007(4) 0.006(4)
C15 0.089(5) 0.056(4) 0.070(4) 0.000(3) -0.004(4) 0.018(4)
O1 0.061(3) 0.055(2) 0.071(3) -0.008(2) 0.003(2) 0.012(2)
O2 0.072(3) 0.069(3) 0.086(3) 0.004(2) -0.007(2) 0.020(2)
N1 0.057(3) 0.053(3) 0.072(4) 0.000(3) 0.006(3) 0.014(2)
N2 0.064(3) 0.048(3) 0.066(3) -0.004(2) 0.000(3) 0.004(2)
C21 0.046(3) 0.055(4) 0.076(4) 0.005(3) 0.009(3) 0.005(3)
C22 0.061(4) 0.050(3) 0.065(4) -0.004(3) 0.011(3) 0.002(3)
C23 0.059(4) 0.053(4) 0.073(4) 0.001(3) 0.011(3) 0.009(3)
C24 0.058(4) 0.043(3) 0.079(5) -0.001(3) 0.012(3) 0.006(3)
C25 0.056(4) 0.046(3) 0.066(4) -0.002(3) 0.015(3) 0.002(3)
C26 0.047(3) 0.052(3) 0.070(4) -0.002(3) 0.014(3) 0.005(3)
C27 0.064(4) 0.058(4) 0.052(4) 0.000(3) -0.004(3) -0.005(3)
C28 0.034(3) 0.083(4) 0.052(4) -0.003(3) 0.002(3) 0.017(3)
C29 0.066(4) 0.057(4) 0.086(5) -0.007(4) -0.002(4) -0.005(3)
C30 0.056(4) 0.071(4) 0.069(4) -0.010(3) 0.001(3) -0.004(3)
C31 0.064(4) 0.077(5) 0.079(5) -0.013(4) 0.001(4) -0.006(4)
C32 0.061(4) 0.078(5) 0.074(5) -0.013(4) 0.001(3) -0.004(3)
C33 0.080(5) 0.084(5) 0.073(5) -0.014(4) 0.005(4) -0.006(4)
C34 0.075(5) 0.081(5) 0.086(5) -0.011(4) 0.007(4) -0.002(4)
C35 0.085(6) 0.117(7) 0.085(6) -0.012(5) -0.007(5) -0.004(5)
C36 0.138(9) 0.130(8) 0.092(7) 0.008(6) -0.008(6) 0.003(7)

loop_
_atom_site_label
_atom_site_type_symbol
_atom_site_fract_x
_atom_site_fract_y
_atom_site_fract_z
_atom_site_U_iso_or_equiv
_atom_site_thermal_displace_type
_atom_site_occupancy
_atom_site_calc_flag
_atom_site_refinement_flags
_atom_site_disorder_group
Fe1 Fe 0.07570(6) 0.55127(10) 0.65328(7) 0.0711(4) Uani 1 d . .
C1 C 0.1952(4) 0.5809(6) 0.6258(4) 0.066(2) Uani 1 d . .
C2 C 0.1399(4) 0.6381(7) 0.5717(5) 0.090(2) Uani 1 d . .
H2 H 0.1362(4) 0.6213(7) 0.5199(5) 0.148(20) Uiso 1 calc R .
C3 C 0.0915(6) 0.7251(8) 0.6112(7) 0.124(4) Uani 1 d . .
H3 H 0.0491(6) 0.7738(8) 0.5898(7) 0.148(20) Uiso 1 calc R .
C4 C 0.1172(6) 0.7258(8) 0.6862(7) 0.122(4) Uani 1 d . .
H4 H 0.0965(6) 0.7775(8) 0.7235(7) 0.148(20) Uiso 1 calc R .
C5 C 0.1796(5) 0.6363(6) 0.6974(5) 0.089(2) Uani 1 d . .
H5 H 0.2061(5) 0.6164(6) 0.7434(5) 0.148(20) Uiso 1 calc R .
C6 C 0.0628(5) 0.3631(8) 0.6608(7) 0.102(3) Uani 1 d . .
H6 H 0.1046(5) 0.3045(8) 0.6551(7) 0.098(12) Uiso 1 calc R .
C7 C 0.0115(6) 0.4088(9) 0.6047(6) 0.113(3) Uani 1 d . .
H7 H 0.0124(6) 0.3858(9) 0.5539(6) 0.098(12) Uiso 1 calc R .
C8 C -0.0419(5) 0.4945(11) 0.6349(7) 0.125(4) Uani 1 d . .
H8 H -0.0829(5) 0.5381(11) 0.6079(7) 0.098(12) Uiso 1 calc R .
C9 C -0.0242(6) 0.5051(9) 0.7126(7) 0.112(3) Uani 1 d . .
H9 H -0.0500(6) 0.5571(9) 0.7468(7) 0.098(12) Uiso 1 calc R .
C10 C 0.0412(6) 0.4202(9) 0.7287(6) 0.108(3) Uani 1 d . .
H10 H 0.0657(6) 0.4050(9) 0.7762(6) 0.098(12) Uiso 1 calc R .
Fe2 Fe 0.20745(6) 0.08896(9) 0.43940(6) 0.0611(3) Uani 1 d . .
C11 C 0.3053(4) 0.2052(6) 0.4607(4) 0.060(2) Uani 1 d . .
C12 C 0.3218(4) 0.1244(6) 0.3991(4) 0.070(2) Uani 1 d . .
H12 H 0.3656(4) 0.0683(6) 0.3972(4) 0.081(11) Uiso 1 calc R .
C13 C 0.2608(5) 0.1432(7) 0.3413(4) 0.077(2) Uani 1 d . .
H13 H 0.2573(5) 0.1018(7) 0.2950(4) 0.081(11) Uiso 1 calc R .
C14 C 0.2066(5) 0.2349(6) 0.3659(4) 0.076(2) Uani 1 d . .
H14 H 0.1609(5) 0.2651(6) 0.3382(4) 0.081(11) Uiso 1 calc R .
C15 C 0.2321(4) 0.2748(6) 0.4393(4) 0.072(2) Uani 1 d . .
H15 H 0.2064(4) 0.3349(6) 0.4684(4) 0.081(11) Uiso 1 calc R .
C16 C 0.2016(10) -0.0997(14) 0.4597(11) 0.092(6) Uiso 0.51(3) d PG 1
H16 H 0.2407(10) -0.1577(14) 0.4450(11) 0.083(22) Uiso 0.51(3) calc PR 1
C17 C 0.1327(10) -0.0631(16) 0.4176(8) 0.081(6) Uiso 0.51(3) d PG 1
H17 H 0.1171(18) -0.0922(27) 0.3695(13) 0.083(22) Uiso 0.51(3) calc PR 1
C18 C 0.0909(9) 0.0238(15) 0.4591(11) 0.079(6) Uiso 0.51(3) d PG 1
H18 H 0.0421(15) 0.0639(24) 0.4440(19) 0.083(22) Uiso 0.51(3) calc PR 1
C19 C 0.1340(13) 0.0410(14) 0.5268(10) 0.100(6) Uiso 0.51(3) d PG 1
H19 H 0.1194(21) 0.0949(22) 0.5656(17) 0.083(22) Uiso 0.51(3) calc PR 1
C20 C 0.2024(10) -0.0353(19) 0.5272(9) 0.081(6) Uiso 0.51(3) d PG 1
H20 H 0.2422(16) -0.0421(30) 0.5662(15) 0.083(22) Uiso 0.51(3) calc PR 1
C16' C 0.1656(13) -0.0935(16) 0.4319(11) 0.092(6) Uiso 0.49(3) d PG 2
H16' H 0.1775(13) -0.1522(16) 0.3950(11) 0.092(25) Uiso 0.49(3) calc PR 2
C17' C 0.0969(12) -0.0067(17) 0.4293(10) 0.091(7) Uiso 0.49(3) d PG 2
H17' H 0.0570(19) 0.0002(26) 0.3903(16) 0.092(25) Uiso 0.49(3) calc PR 2
C18' C 0.1013(9) 0.0676(14) 0.4979(10) 0.072(6) Uiso 0.49(3) d PG 2
H18' H 0.0647(15) 0.1305(23) 0.5108(18) 0.092(25) Uiso 0.49(3) calc PR 2
C19' C 0.1726(10) 0.0266(14) 0.5430(8) 0.066(6) Uiso 0.49(3) d PG 2
H19' H 0.1899(18) 0.0586(23) 0.5899(14) 0.092(25) Uiso 0.49(3) calc PR 2
C20' C 0.2124(10) -0.0729(15) 0.5022(12) 0.087(6) Uiso 0.49(3) d PG 2
H20' H 0.2596(15) -0.1161(24) 0.5183(20) 0.092(25) Uiso 0.49(3) calc PR 2
O1 O 0.4135(2) 0.1241(4) 0.5423(2) 0.0623(11) Uani 1 d . .
O2 O 0.6067(3) 0.0671(4) 0.7360(3) 0.0757(13) Uani 1 d . .
N1 N 0.5118(3) 0.0816(4) 0.6367(3) 0.0606(13) Uani 1 d . .
N2 N 0.5110(3) 0.2229(4) 0.7429(3) 0.0596(13) Uani 1 d . .
C21 C 0.3515(4) 0.2141(6) 0.5309(4) 0.059(2) Uani 1 d . .
C22 C 0.4503(4) 0.1491(5) 0.6108(4) 0.058(2) Uani 1 d . .
C23 C 0.5471(4) 0.1201(6) 0.7060(4) 0.061(2) Uani 1 d . .
C24 C 0.4453(4) 0.2877(5) 0.7129(4) 0.060(2) Uani 1 d . .
H24 H 0.4231(4) 0.3548(5) 0.7388(4) 0.057(16) Uiso 1 calc R .
C25 C 0.4133(4) 0.2521(5) 0.6445(4) 0.0557(15) Uani 1 d . .
C26 C 0.3485(3) 0.2944(5) 0.5919(4) 0.0561(15) Uani 1 d . .
C27 C 0.2933(4) 0.3978(6) 0.6019(3) 0.0584(15) Uani 1 d . .
C28 C 0.2497(3) 0.4749(6) 0.6115(3) 0.056(2) Uani 1 d . .
C29 C 0.5509(4) 0.2618(6) 0.8149(4) 0.070(2) Uani 1 d . .
H29A H 0.5334(4) 0.3464(6) 0.8261(4) 0.061(12) Uiso 1 calc R .
H29B H 0.6102(4) 0.2635(6) 0.8088(4) 0.061(12) Uiso 1 calc R .
C30 C 0.5327(4) 0.1795(6) 0.8816(3) 0.065(2) Uani 1 d . .
H30A H 0.5403(4) 0.0925(6) 0.8677(3) 0.080(15) Uiso 1 calc R .
H30B H 0.4755(4) 0.1906(6) 0.8950(3) 0.080(15) Uiso 1 calc R .
C31 C 0.5894(4) 0.2112(7) 0.9499(4) 0.073(2) Uani 1 d . .
H31A H 0.6460(4) 0.2131(7) 0.9336(4) 0.081(15) Uiso 1 calc R .
H31B H 0.5759(4) 0.2945(7) 0.9674(4) 0.081(15) Uiso 1 calc R .
C32 C 0.5844(4) 0.1215(7) 1.0159(4) 0.071(2) Uani 1 d . .
H32A H 0.5309(4) 0.1297(7) 1.0384(4) 0.076(14) Uiso 1 calc R .
H32B H 0.5895(4) 0.0364(7) 0.9975(4) 0.076(14) Uiso 1 calc R .
C33 C 0.6512(4) 0.1459(7) 1.0754(4) 0.079(2) Uani 1 d . .
H33A H 0.6449(4) 0.2306(7) 1.0941(4) 0.074(14) Uiso 1 calc R .
H33B H 0.7043(4) 0.1409(7) 1.0519(4) 0.074(14) Uiso 1 calc R .
C34 C 0.6517(5) 0.0561(7) 1.1431(4) 0.081(2) Uani 1 d . .
H34A H 0.6004(5) 0.0659(7) 1.1694(4) 0.095(17) Uiso 1 calc R .
H34B H 0.6537(5) -0.0291(7) 1.1245(4) 0.095(17) Uiso 1 calc R .
C35 C 0.7226(5) 0.0764(9) 1.1984(4) 0.096(3) Uani 1 d . .
H35A H 0.7737(5) 0.0668(9) 1.1718(4) 0.134(25) Uiso 1 calc R .
H35B H 0.7205(5) 0.1619(9) 1.2166(4) 0.134(25) Uiso 1 calc R .
C36 C 0.7251(6) -0.0096(9) 1.2654(5) 0.120(3) Uani 1 d . .
H36A H 0.7710(29) 0.0122(49) 1.2986(23) 0.202(31) Uiso 1 calc R .
H36B H 0.7312(50) -0.0943(12) 1.2485(6) 0.202(31) Uiso 1 calc R .
H36C H 0.6747(21) -0.0017(55) 1.2921(26) 0.202(31) Uiso 1 calc R .

loop_
_atom_type_symbol
_atom_type_description
_atom_type_scat_dispersion_real
_atom_type_scat_dispersion_imag
_atom_type_scat_source
C C 0.0181 0.0091 'International Tables Vol C Tables 4.2.6.8 and 6.1.1.4'
H H 0.0000 0.0000 'International Tables Vol C Tables 4.2.6.8 and 6.1.1.4'
N N 0.0311 0.0180 'International Tables Vol C Tables 4.2.6.8 and 6.1.1.4'
O O 0.0492 0.0322 'International Tables Vol C Tables 4.2.6.8 and 6.1.1.4'
Fe Fe -1.1336 3.1974 'International Tables Vol C Tables 4.2.6.8 and 6.1.1.4'

loop_
_geom_angle_atom_site_label_1
_geom_angle_atom_site_label_2
_geom_angle_atom_site_label_3
_geom_angle
_geom_angle_site_symmetry_1
_geom_angle_site_symmetry_3
_geom_angle_publ_flag
C8 Fe1 C9 40.5(4) . . ?
C8 Fe1 C7 40.0(4) . . ?
C9 Fe1 C7 68.0(4) . . ?
C8 Fe1 C3 110.4(4) . . ?
C9 Fe1 C3 122.0(4) . . ?
C7 Fe1 C3 127.4(5) . . ?
C8 Fe1 C10 67.5(4) . . ?
C9 Fe1 C10 41.0(3) . . ?
C7 Fe1 C10 66.9(4) . . ?
C3 Fe1 C10 156.9(5) . . ?
C8 Fe1 C6 67.2(4) . . ?
C9 Fe1 C6 68.7(4) . . ?
C7 Fe1 C6 39.3(3) . . ?
C3 Fe1 C6 162.0(5) . . ?
C10 Fe1 C6 40.4(3) . . ?
C8 Fe1 C2 121.8(4) . . ?
C9 Fe1 C2 156.8(4) . . ?
C7 Fe1 C2 108.2(4) . . ?
C3 Fe1 C2 40.9(3) . . ?
C10 Fe1 C2 160.5(4) . . ?
C6 Fe1 C2 123.9(4) . . ?
C8 Fe1 C1 155.4(4) . . ?
C9 Fe1 C1 161.3(4) . . ?
C7 Fe1 C1 119.7(4) . . ?
C3 Fe1 C1 68.7(3) . . ?
C10 Fe1 C1 123.4(3) . . ?
C6 Fe1 C1 105.7(3) . . ?
C2 Fe1 C1 41.0(3) . . ?
C8 Fe1 C5 163.2(4) . . ?
C9 Fe1 C5 125.1(4) . . ?
C7 Fe1 C5 154.5(4) . . ?
C3 Fe1 C5 67.6(4) . . ?
C10 Fe1 C5 107.4(4) . . ?
C6 Fe1 C5 120.1(4) . . ?
C2 Fe1 C5 68.4(4) . . ?
C1 Fe1 C5 40.9(3) . . ?
C8 Fe1 C4 128.0(4) . . ?
C9 Fe1 C4 109.6(4) . . ?
C7 Fe1 C4 164.0(4) . . ?
C3 Fe1 C4 39.3(4) . . ?
C10 Fe1 C4 122.5(5) . . ?
C6 Fe1 C4 156.0(5) . . ?
C2 Fe1 C4 67.4(4) . . ?
C1 Fe1 C4 67.8(3) . . ?
C5 Fe1 C4 39.9(3) . . ?
C2 C1 C5 106.8(7) . . ?
C2 C1 C28 125.9(7) . . ?
C5 C1 C28 126.9(6) . . ?
C2 C1 Fe1 69.2(4) . . ?
C5 C1 Fe1 69.8(4) . . ?
C28 C1 Fe1 120.3(4) . . ?
C3 C2 C1 107.4(8) . . ?
C3 C2 Fe1 69.2(5) . . ?
C1 C2 Fe1 69.8(4) . . ?
C3 C2 H2 126.3(6) . . ?
C1 C2 H2 126.3(5) . . ?
Fe1 C2 H2 126.3(3) . . ?
C4 C3 C2 108.9(8) . . ?
C4 C3 Fe1 71.9(6) . . ?
C2 C3 Fe1 69.9(5) . . ?
C4 C3 H3 125.6(6) . . ?
C2 C3 H3 125.6(6) . . ?
Fe1 C3 H3 124.3(3) . . ?
C3 C4 C5 109.0(9) . . ?
C3 C4 Fe1 68.8(6) . . ?
C5 C4 Fe1 69.4(5) . . ?
C3 C4 H4 125.5(6) . . ?
C5 C4 H4 125.5(6) . . ?
Fe1 C4 H4 128.0(3) . . ?
C4 C5 C1 107.9(9) . . ?
C4 C5 Fe1 70.7(5) . . ?
C1 C5 Fe1 69.3(4) . . ?
C4 C5 H5 126.1(6) . . ?
C1 C5 H5 126.1(4) . . ?
Fe1 C5 H5 125.5(3) . . ?
C7 C6 C10 107.6(9) . . ?
C7 C6 Fe1 70.0(5) . . ?
C10 C6 Fe1 69.7(5) . . ?
C7 C6 H6 126.2(7) . . ?
C10 C6 H6 126.2(6) . . ?
Fe1 C6 H6 125.7(2) . . ?
C6 C7 C8 109.4(10) . . ?
C6 C7 Fe1 70.7(5) . . ?
C8 C7 Fe1 69.8(6) . . ?
C6 C7 H7 125.3(7) . . ?
C8 C7 H7 125.3(7) . . ?
Fe1 C7 H7 125.8(3) . . ?
C7 C8 C9 108.8(10) . . ?
C7 C8 Fe1 70.2(5) . . ?
C9 C8 Fe1 69.9(5) . . ?
C7 C8 H8 125.6(7) . . ?
C9 C8 H8 125.6(6) . . ?
Fe1 C8 H8 126.0(3) . . ?
C8 C9 C10 105.8(10) . . ?
C8 C9 Fe1 69.6(5) . . ?
C10 C9 Fe1 69.7(5) . . ?
C8 C9 H9 127.1(6) . . ?
C10 C9 H9 127.1(7) . . ?
Fe1 C9 H9 125.2(3) . . ?
C6 C10 C9 108.4(9) . . ?
C6 C10 Fe1 69.9(5) . . ?
C9 C10 Fe1 69.3(5) . . ?
C6 C10 H10 125.8(6) . . ?
C9 C10 H10 125.8(7) . . ?
Fe1 C10 H10 126.6(3) . . ?
C15 Fe2 C14 40.7(2) . . ?
C15 Fe2 C11 41.5(2) . . ?
C14 Fe2 C11 68.7(3) . . ?
C15 Fe2 C12 68.7(3) . . ?
C14 Fe2 C12 67.7(3) . . ?
C11 Fe2 C12 40.8(2) . . ?
C15 Fe2 C19' 112.4(5) . . ?
C14 Fe2 C19' 145.8(5) . . ?
C11 Fe2 C19' 105.7(5) . . ?
C12 Fe2 C19' 130.8(5) . . ?
C15 Fe2 C20 130.6(6) . . ?
C14 Fe2 C20 169.9(7) . . ?
C11 Fe2 C20 107.9(4) . . ?
C12 Fe2 C20 116.4(5) . . ?
C15 Fe2 C13 68.4(3) . . ?
C14 Fe2 C13 40.0(3) . . ?
C11 Fe2 C13 68.6(3) . . ?
C12 Fe2 C13 40.3(3) . . ?
C19' Fe2 C13 170.9(5) . . ?
C20 Fe2 C13 148.7(7) . . ?
C15 Fe2 C19 111.5(4) . . ?
C14 Fe2 C19 133.1(6) . . ?
C11 Fe2 C19 118.8(5) . . ?
C12 Fe2 C19 150.1(7) . . ?
C20 Fe2 C19 39.3(3) . . ?
C13 Fe2 C19 169.4(7) . . ?
C15 Fe2 C18' 106.2(5) . . ?
C14 Fe2 C18' 114.9(5) . . ?
C11 Fe2 C18' 129.5(5) . . ?
C12 Fe2 C18' 169.5(6) . . ?
C19' Fe2 C18' 41.4(4) . . ?
C13 Fe2 C18' 147.6(5) . . ?
C15 Fe2 C16 167.0(6) . . ?
C14 Fe2 C16 150.3(6) . . ?
C11 Fe2 C16 127.4(5) . . ?
C12 Fe2 C16 106.9(5) . . ?
C20 Fe2 C16 39.3(4) . . ?
C13 Fe2 C16 116.8(5) . . ?
C19 Fe2 C16 65.8(6) . . ?
C15 Fe2 C18 121.0(5) . . ?
C14 Fe2 C18 112.5(4) . . ?
C11 Fe2 C18 152.8(6) . . ?
C12 Fe2 C18 166.4(6) . . ?
C20 Fe2 C18 65.8(6) . . ?
C13 Fe2 C18 131.1(6) . . ?
C19 Fe2 C18 39.2(3) . . ?
C16 Fe2 C18 65.7(6) . . ?
C15 Fe2 C20' 145.3(6) . . ?
C14 Fe2 C20' 172.6(6) . . ?
C11 Fe2 C20' 113.5(5) . . ?
C12 Fe2 C20' 109.0(5) . . ?
C19' Fe2 C20' 41.4(4) . . ?
C13 Fe2 C20' 133.3(6) . . ?
C18' Fe2 C20' 69.6(7) . . ?
C12 C11 C21 126.7(6) . . ?
C12 C11 C15 106.8(6) . . ?
C21 C11 C15 126.5(6) . . ?
C12 C11 Fe2 69.8(4) . . ?
C21 C11 Fe2 125.5(4) . . ?
C15 C11 Fe2 68.8(4) . . ?
C13 C12 C11 108.7(6) . . ?
C13 C12 Fe2 69.9(4) . . ?
C11 C12 Fe2 69.5(4) . . ?
C13 C12 H12 125.7(4) . . ?
C11 C12 H12 125.7(4) . . ?
Fe2 C12 H12 126.5(2) . . ?
C14 C13 C12 108.0(6) . . ?
C14 C13 Fe2 69.4(4) . . ?
C12 C13 Fe2 69.7(4) . . ?
C14 C13 H13 126.0(4) . . ?
C12 C13 H13 126.0(4) . . ?
Fe2 C13 H13 126.4(2) . . ?
C13 C14 C15 109.2(6) . . ?
C13 C14 Fe2 70.6(4) . . ?
C15 C14 Fe2 69.5(4) . . ?
C13 C14 H14 125.4(4) . . ?
C15 C14 H14 125.4(4) . . ?
Fe2 C14 H14 126.1(2) . . ?
C14 C15 C11 107.3(6) . . ?
C14 C15 Fe2 69.7(4) . . ?
C11 C15 Fe2 69.7(4) . . ?
C14 C15 H15 126.4(4) . . ?
C11 C15 H15 126.4(4) . . ?
Fe2 C15 H15 125.8(2) . . ?
C17 C16 C20 108.0 . . ?
C17 C16 Fe2 70.6(5) . . ?
C20 C16 Fe2 70.1(5) . . ?
C17 C16 H16 126.0(10) . . ?
C20 C16 H16 126.0(10) . . ?
Fe2 C16 H16 124.9(4) . . ?
C16 C17 C18 108.0 . . ?
C16 C17 Fe2 70.2(5) . . ?
C18 C17 Fe2 70.3(5) . . ?
C16 C17 H17 126.0 . . ?
C18 C17 H17 126.0 . . ?
Fe2 C17 H17 125.1(5) . . ?
C19 C18 C17 108.0 . . ?
C19 C18 Fe2 70.1(5) . . ?
C17 C18 Fe2 70.6(5) . . ?
C19 C18 H18 126.0 . . ?
C17 C18 H18 126.0 . . ?
Fe2 C18 H18 124.9(5) . . ?
C18 C19 C20 108.0 . . ?
C18 C19 Fe2 70.7(5) . . ?
C20 C19 Fe2 70.3(5) . . ?
C18 C19 H19 126.0 . . ?
C20 C19 H19 126.0 . . ?
Fe2 C19 H19 124.6(5) . . ?
C19 C20 C16 108.0 . . ?
C19 C20 Fe2 70.4(5) . . ?
C16 C20 Fe2 70.6(5) . . ?
C19 C20 H20 126.0 . . ?
C16 C20 H20 126.0 . . ?
Fe2 C20 H20 124.6(5) . . ?
C17' C16' C20' 108.0 . . ?
C17' C16' Fe2 69.3(5) . . ?
C20' C16' Fe2 69.0(5) . . ?
C17' C16' H16' 126.0(9) . . ?
C20' C16' H16' 126.0(9) . . ?
Fe2 C16' H16' 127.3(5) . . ?
C16' C17' C18' 108.0 . . ?
C16' C17' Fe2 69.6(5) . . ?
C18' C17' Fe2 68.8(5) . . ?
C16' C17' H17' 126.0 . . ?
C18' C17' H17' 126.0 . . ?
Fe2 C17' H17' 127.1(5) . . ?
C17' C18' C19' 108.0 . . ?
C17' C18' Fe2 70.0(5) . . ?
C19' C18' Fe2 69.1(5) . . ?
C17' C18' H18' 126.0 . . ?
C19' C18' H18' 126.0 . . ?
Fe2 C18' H18' 126.5(5) . . ?
C20' C19' C18' 108.0 . . ?
C20' C19' Fe2 69.8(5) . . ?
C18' C19' Fe2 69.5(5) . . ?
C20' C19' H19' 126.0 . . ?
C18' C19' H19' 126.0 . . ?
Fe2 C19' H19' 126.3(5) . . ?
C19' C20' C16' 108.0 . . ?
C19' C20' Fe2 68.9(5) . . ?
C16' C20' Fe2 69.9(5) . . ?
C19' C20' H20' 126.0 . . ?
C16' C20' H20' 126.0 . . ?
Fe2 C20' H20' 126.8(5) . . ?
C22 O1 C21 106.5(5) . . ?
C22 N1 C23 115.5(5) . . ?
C24 N2 C23 123.1(5) . . ?
C24 N2 C29 120.6(5) . . ?
C23 N2 C29 116.3(5) . . ?
C26 C21 O1 111.0(5) . . ?
C26 C21 C11 133.4(6) . . ?
O1 C21 C11 115.5(5) . . ?
N1 C22 O1 120.8(5) . . ?
N1 C22 C25 128.5(6) . . ?
O1 C22 C25 110.7(5) . . ?
O2 C23 N1 122.4(6) . . ?
O2 C23 N2 119.5(6) . . ?
N1 C23 N2 118.1(5) . . ?
C25 C24 N2 118.4(6) . . ?
C25 C24 H24 120.8(4) . . ?
N2 C24 H24 120.8(3) . . ?
C24 C25 C22 116.4(6) . . ?
C24 C25 C26 137.0(6) . . ?
C22 C25 C26 106.5(5) . . ?
C21 C26 C27 127.8(6) . . ?
C21 C26 C25 105.2(5) . . ?
C27 C26 C25 127.0(6) . . ?
C28 C27 C26 177.5(7) . . ?
C27 C28 C1 177.2(7) . . ?
N2 C29 C30 114.8(5) . . ?
N2 C29 H29A 108.6(3) . . ?
C30 C29 H29A 108.6(4) . . ?
N2 C29 H29B 108.6(3) . . ?
C30 C29 H29B 108.6(3) . . ?
H29A C29 H29B 107.6 . . ?
C29 C30 C31 111.0(5) . . ?
C29 C30 H30A 109.4(3) . . ?
C31 C30 H30A 109.4(4) . . ?
C29 C30 H30B 109.4(4) . . ?
C31 C30 H30B 109.4(4) . . ?
H30A C30 H30B 108.0 . . ?
C32 C31 C30 114.9(6) . . ?
C32 C31 H31A 108.6(4) . . ?
C30 C31 H31A 108.6(4) . . ?
C32 C31 H31B 108.6(4) . . ?
C30 C31 H31B 108.6(4) . . ?
H31A C31 H31B 107.5 . . ?
C33 C32 C31 111.8(6) . . ?
C33 C32 H32A 109.3(4) . . ?
C31 C32 H32A 109.3(4) . . ?
C33 C32 H32B 109.3(4) . . ?
C31 C32 H32B 109.3(4) . . ?
H32A C32 H32B 107.9 . . ?
C32 C33 C34 114.8(6) . . ?
C32 C33 H33A 108.6(4) . . ?
C34 C33 H33A 108.6(4) . . ?
C32 C33 H33B 108.6(4) . . ?
C34 C33 H33B 108.6(4) . . ?
H33A C33 H33B 107.5 . . ?
C35 C34 C33 113.6(7) . . ?
C35 C34 H34A 108.8(4) . . ?
C33 C34 H34A 108.8(4) . . ?
C35 C34 H34B 108.8(5) . . ?
C33 C34 H34B 108.8(4) . . ?
H34A C34 H34B 107.7 . . ?
C36 C35 C34 115.2(8) . . ?
C36 C35 H35A 108.5(5) . . ?
C34 C35 H35A 108.5(4) . . ?
C36 C35 H35B 108.5(5) . . ?
C34 C35 H35B 108.5(5) . . ?
H35A C35 H35B 107.5 . . ?
C35 C36 H36A 109.5(5) . . ?
C35 C36 H36B 109.5(5) . . ?
H36A C36 H36B 109.5 . . ?
C35 C36 H36C 109.5(5) . . ?
H36A C36 H36C 109.5 . . ?
H36B C36 H36C 109.47(8) . . ?

loop_
_geom_bond_atom_site_label_1
_geom_bond_atom_site_label_2
_geom_bond_distance
_geom_bond_site_symmetry_2
_geom_bond_publ_flag
Fe1 C8 2.014(9) . ?
Fe1 C9 2.017(8) . ?
Fe1 C7 2.018(9) . ?
Fe1 C3 2.021(9) . ?
Fe1 C10 2.023(8) . ?
Fe1 C6 2.027(8) . ?
Fe1 C2 2.029(8) . ?
Fe1 C1 2.036(6) . ?
Fe1 C5 2.043(8) . ?
Fe1 C4 2.060(9) . ?
C1 C2 1.425(9) . ?
C1 C5 1.426(10) . ?
C1 C28 1.463(8) . ?
C2 C3 1.415(12) . ?
C2 H2 0.93 . ?
C3 C4 1.374(13) . ?
C3 H3 0.93 . ?
C4 C5 1.402(11) . ?
C4 H4 0.93 . ?
C5 H5 0.93 . ?
C6 C7 1.361(12) . ?
C6 C10 1.399(12) . ?
C6 H6 0.93 . ?
C7 C8 1.379(13) . ?
C7 H7 0.93 . ?
C8 C9 1.396(13) . ?
C8 H8 0.93 . ?
C9 C10 1.415(12) . ?
C9 H9 0.93 . ?
C10 H10 0.93 . ?
Fe2 C15 2.026(7) . ?
Fe2 C14 2.029(7) . ?
Fe2 C11 2.038(6) . ?
Fe2 C12 2.042(6) . ?
Fe2 C19' 2.043(13) . ?
Fe2 C20 2.044(15) . ?
Fe2 C13 2.044(7) . ?
Fe2 C19 2.045(15) . ?
Fe2 C18' 2.048(14) . ?
Fe2 C16 2.050(15) . ?
Fe2 C18 2.052(15) . ?
Fe2 C20' 2.06(2) . ?
C11 C12 1.421(8) . ?
C11 C21 1.428(8) . ?
C11 C15 1.439(8) . ?
C12 C13 1.409(9) . ?
C12 H12 0.93 . ?
C13 C14 1.395(9) . ?
C13 H13 0.93 . ?
C14 C15 1.412(9) . ?
C14 H14 0.93 . ?
C15 H15 0.93 . ?
C16 C17 1.375(15) . ?
C16 C20 1.375(15) . ?
C16 H16 0.93 . ?
C17 C18 1.375(15) . ?
C17 H17 0.930(10) . ?
C18 C19 1.375(15) . ?
C18 H18 0.930(10) . ?
C19 C20 1.375(15) . ?
C19 H19 0.930(10) . ?
C20 H20 0.930(10) . ?
C16' C17' 1.45(2) . ?
C16' C20' 1.45(2) . ?
C16' H16' 0.93 . ?
C17' C18' 1.45(2) . ?
C17' H17' 0.930(11) . ?
C18' C19' 1.45(2) . ?
C18' H18' 0.930(11) . ?
C19' C20' 1.45(2) . ?
C19' H19' 0.930(11) . ?
C20' H20' 0.930(11) . ?
O1 C22 1.355(7) . ?
O1 C21 1.400(6) . ?
O2 C23 1.224(7) . ?
N1 C22 1.301(7) . ?
N1 C23 1.394(8) . ?
N2 C24 1.361(7) . ?
N2 C23 1.413(7) . ?
N2 C29 1.465(7) . ?
C21 C26 1.379(8) . ?
C22 C25 1.396(8) . ?
C24 C25 1.352(8) . ?
C24 H24 0.93 . ?
C25 C26 1.448(8) . ?
C26 C27 1.437(8) . ?
C27 C28 1.102(8) . ?
C29 C30 1.506(8) . ?
C29 H29A 0.97 . ?
C29 H29B 0.97 . ?
C30 C31 1.529(8) . ?
C30 H30A 0.97 . ?
C30 H30B 0.97 . ?
C31 C32 1.512(9) . ?
C31 H31A 0.97 . ?
C31 H31B 0.97 . ?
C32 C33 1.504(9) . ?
C32 H32A 0.97 . ?
C32 H32B 0.97 . ?
C33 C34 1.532(9) . ?
C33 H33A 0.97 . ?
C33 H33B 0.97 . ?
C34 C35 1.497(10) . ?
C34 H34A 0.97 . ?
C34 H34B 0.97 . ?
C35 C36 1.497(11) . ?
C35 H35A 0.97 . ?
C35 H35B 0.97 . ?
C36 H36A 0.96 . ?
C36 H36B 0.96 . ?
C36 H36C 0.96 . ?
